data_4077419
loop_
_publ_author_name
'Damrau, Hans-Robert H.'
'Royo, Eva'
'Obert, Stephan'
'Schaper, Frank'
'Weeber, Armin'
'Brintzinger, Hans-Herbert'

_publ_section_title
;
 Racemo-Selective Synthesis ofansa-Zirconocene Derivates from Zirconium
 Biphenolate Complexes
;
_journal_issue 25
_journal_name_full Organometallics
_journal_page_first 5258
_journal_paper_doi 10.1021/om010605j
_journal_volume 20
_journal_year 2001
_chemical_formula_moiety 'C42 H44 O2 Zr'
_chemical_formula_sum 'C42 H44 O2 Zr'
_chemical_formula_weight 671.99
_chemical_name_systematic
;
 ?
;
_space_group_IT_number 2
_symmetry_cell_setting triclinic
_symmetry_space_group_name_Hall '-P 1'
_symmetry_space_group_name_H-M 'P -1'
_atom_sites_solution_hydrogens geom
_atom_sites_solution_primary direct
_atom_sites_solution_secondary difmap
_audit_creation_method SHELXL
_cell_angle_alpha 69.82(5)
_cell_angle_beta 78.45(3)
_cell_angle_gamma 87.35(3)
_cell_formula_units_Z 2
_cell_length_a 10.235(4)
_cell_length_b 13.165(8)
_cell_length_c 13.911(6)
_cell_measurement_reflns_used 37
_cell_measurement_temperature 252
_cell_measurement_theta_max 12.45
_cell_measurement_theta_min 4.66
_cell_volume 1723.2(16)
_computing_cell_refinement 'Siemens XSCANS'
_computing_data_collection 'Siemens XSCANS'
_computing_data_reduction 'Siemens SHELXTL'
_computing_molecular_graphics 'Siemens SHELXTL'
_computing_publication_material 'Siemens SHELXTL'
_computing_structure_refinement 'SHELXL-93 (Sheldrick, 1993)'
_computing_structure_solution 'SHELXS-86 (Sheldrick, 1990)'
_diffrn_ambient_temperature 252
_diffrn_measurement_device 'Siemens P4'
_diffrn_measurement_method '\w scans'
_diffrn_radiation_monochromator graphite
_diffrn_radiation_source 'fine-focus sealed tube'
_diffrn_radiation_type MoK\a
_diffrn_radiation_wavelength 0.71073
_diffrn_reflns_av_R_equivalents 0.0349
_diffrn_reflns_av_sigmaI/netI 0.0393
_diffrn_reflns_limit_h_max 1
_diffrn_reflns_limit_h_min -13
_diffrn_reflns_limit_k_max 15
_diffrn_reflns_limit_k_min -15
_diffrn_reflns_limit_l_max 17
_diffrn_reflns_limit_l_min -17
_diffrn_reflns_number 9873
_diffrn_reflns_theta_max 27.01
_diffrn_reflns_theta_min 1.59
_diffrn_standards_decay_% 2.2
_diffrn_standards_interval_count 97
_diffrn_standards_number 3
_exptl_absorpt_coefficient_mu 0.353
_exptl_absorpt_correction_type none
_exptl_crystal_colour yellow
_exptl_crystal_density_diffrn 1.295
_exptl_crystal_description plate
_exptl_crystal_F_000 704
_exptl_crystal_size_max 0.4
_exptl_crystal_size_mid 0.3
_exptl_crystal_size_min 0.2
_refine_diff_density_max 0.966
_refine_diff_density_min -0.775
_refine_diff_density_rms 0.080
_refine_ls_extinction_method none
_refine_ls_goodness_of_fit_all 1.113
_refine_ls_goodness_of_fit_obs 1.050
_refine_ls_hydrogen_treatment constr
_refine_ls_matrix_type full
_refine_ls_number_parameters 406
_refine_ls_number_reflns 7266
_refine_ls_number_restraints 0
_refine_ls_restrained_S_all 1.121
_refine_ls_restrained_S_obs 1.050
_refine_ls_R_factor_all 0.0531
_refine_ls_R_factor_obs 0.0410
_refine_ls_shift/esd_max 0.000
_refine_ls_shift/esd_mean 0.000
_refine_ls_structure_factor_coef Fsqd
_refine_ls_weighting_details 'w=1/[\s^2^(Fo^2^)+(0.0315P)^2^+2.5417P] where P=(Fo^2^+2Fc^2^)/3'
_refine_ls_weighting_scheme calc
_refine_ls_wR_factor_all 0.1113
_refine_ls_wR_factor_obs 0.0967
_reflns_number_observed 6298
_reflns_number_total 7269
_reflns_observed_criterion >2sigma(I)
_cod_data_source_file om010605j.cif
_cod_data_source_block 2b
_cod_depositor_comments
;
The following automatic conversions were performed:

'_symmetry_cell_setting' value 'Triclinic' changed to 'triclinic'
according to /home/saulius/struct/CIF-dictionaries/cif_core.dic
dictionary named 'cif_core.dic' version 2.4.2 from 2011-04-26.

Automatic conversion script
Id: cif_fix_values 1715 2011-07-08 13:25:40Z adriana 

The following automatic conversions were performed:

'_refine_ls_weighting_scheme' value 'calc
w=1/[\s^2^(Fo^2^)+(0.0315P)^2^+2.5417P] where P=(Fo^2^+2Fc^2^)/3' was
changed to 'calc'. New tag '_refine_ls_weighting_details' was
created. The value of the new tag was set to
'w=1/[\s^2^(Fo^2^)+(0.0315P)^2^+2.5417P] where P=(Fo^2^+2Fc^2^)/3'.

Automatic conversion script
Id: cif_fix_values 3143 2015-03-26 13:38:13Z robertas 
;
_cod_original_cell_volume 1723.2(14)
_cod_original_sg_symbol_H-M P-1
_cod_database_code 4077419

loop_
_symmetry_equiv_pos_as_xyz
'x, y, z'
'-x, -y, -z'

loop_
_atom_site_aniso_label
_atom_site_aniso_U_11
_atom_site_aniso_U_22
_atom_site_aniso_U_33
_atom_site_aniso_U_23
_atom_site_aniso_U_13
_atom_site_aniso_U_12
Zr1 0.02411(13) 0.03006(14) 0.01754(12) -0.00608(9) -0.00412(9) -0.00182(9)
O1 0.0275(9) 0.0281(10) 0.0336(10) -0.0091(8) -0.0042(8) 0.0005(8)
O2 0.0258(9) 0.0302(10) 0.0202(8) -0.0078(7) -0.0042(7) 0.0008(7)
C1 0.0291(14) 0.047(2) 0.0279(14) -0.0068(13) 0.0050(11) -0.0056(13)
C2 0.040(2) 0.043(2) 0.0251(13) -0.0123(12) 0.0066(12) 0.0023(13)
C3 0.046(2) 0.045(2) 0.0184(12) -0.0115(12) -0.0014(11) -0.0001(14)
C4 0.044(2) 0.041(2) 0.0159(12) -0.0041(11) 0.0055(11) -0.0016(13)
C5 0.044(2) 0.040(2) 0.0226(13) -0.0072(12) 0.0084(12) -0.0100(13)
C6 0.057(2) 0.049(2) 0.0263(15) -0.0003(14) -0.0008(14) 0.008(2)
C7 0.078(3) 0.049(2) 0.040(2) 0.001(2) 0.009(2) 0.014(2)
C8 0.099(3) 0.033(2) 0.051(2) -0.010(2) 0.019(2) -0.006(2)
C9 0.069(2) 0.046(2) 0.042(2) -0.014(2) 0.011(2) -0.020(2)
C10 0.0318(15) 0.061(2) 0.0248(13) -0.0166(13) -0.0116(11) -0.0073(14)
C11 0.046(2) 0.049(2) 0.0315(15) -0.0172(13) -0.0177(13) -0.0015(14)
C12 0.0352(15) 0.059(2) 0.0208(13) -0.0183(13) -0.0108(11) 0.0065(14)
C13 0.0293(14) 0.058(2) 0.0177(12) -0.0074(12) -0.0055(10) -0.0006(13)
C14 0.0285(14) 0.055(2) 0.0217(13) -0.0070(12) -0.0070(11) 0.0002(13)
C15 0.039(2) 0.067(2) 0.0253(15) 0.0034(15) -0.0042(13) -0.007(2)
C16 0.061(2) 0.056(2) 0.043(2) 0.012(2) -0.014(2) -0.009(2)
C17 0.064(2) 0.054(2) 0.052(2) 0.000(2) -0.021(2) 0.015(2)
C18 0.038(2) 0.066(2) 0.041(2) -0.010(2) -0.0132(14) 0.013(2)
C19 0.030(2) 0.073(3) 0.047(2) -0.013(2) 0.0000(14) -0.010(2)
C20 0.034(2) 0.079(3) 0.045(2) -0.014(2) -0.0107(14) -0.020(2)
C21 0.0328(14) 0.0259(13) 0.0257(13) -0.0040(10) -0.0059(11) -0.0020(11)
C22 0.0324(14) 0.0253(13) 0.0265(13) -0.0050(10) -0.0070(11) 0.0007(11)
C23 0.0331(15) 0.035(2) 0.040(2) -0.0084(13) -0.0102(12) -0.0012(12)
C24 0.047(2) 0.039(2) 0.049(2) -0.0133(14) -0.018(2) -0.0061(14)
C25 0.059(2) 0.033(2) 0.046(2) -0.0171(14) -0.011(2) -0.0058(15)
C26 0.044(2) 0.0258(14) 0.037(2) -0.0091(12) -0.0065(13) -0.0002(12)
C27 0.061(3) 0.067(3) 0.106(4) -0.043(3) -0.032(3) -0.012(2)
C28 0.051(2) 0.033(2) 0.056(2) -0.0222(15) -0.001(2) 0.0035(14)
C29 0.059(2) 0.063(3) 0.090(3) -0.036(2) -0.024(2) 0.026(2)
C30 0.080(3) 0.067(3) 0.068(3) -0.021(2) 0.022(2) 0.006(2)
C31 0.078(3) 0.051(3) 0.132(5) -0.055(3) -0.009(3) 0.011(2)
C32 0.0247(12) 0.0329(14) 0.0216(12) -0.0099(10) -0.0086(10) 0.0005(10)
C33 0.0242(13) 0.0333(15) 0.0301(13) -0.0100(11) -0.0069(10) 0.0028(11)
C34 0.0284(14) 0.036(2) 0.0318(14) -0.0054(12) 0.0001(11) -0.0010(12)
C35 0.0288(14) 0.052(2) 0.0309(15) -0.0090(13) 0.0001(12) 0.0025(13)
C36 0.0281(14) 0.047(2) 0.0318(14) -0.0189(13) -0.0083(11) 0.0080(12)
C37 0.0275(13) 0.0364(15) 0.0276(13) -0.0137(11) -0.0132(10) 0.0047(11)
C38 0.060(2) 0.068(3) 0.046(2) -0.013(2) 0.021(2) 0.005(2)
C39 0.042(2) 0.0327(15) 0.0326(14) -0.0140(12) -0.0147(12) 0.0048(12)
C40 0.060(2) 0.044(2) 0.045(2) -0.025(2) -0.016(2) 0.017(2)
C41 0.050(2) 0.036(2) 0.048(2) -0.0171(14) -0.0153(15) -0.0058(14)
C42 0.058(2) 0.038(2) 0.032(2) -0.0116(13) -0.0187(14) 0.0079(15)

loop_
_atom_site_label
_atom_site_type_symbol
_atom_site_fract_x
_atom_site_fract_y
_atom_site_fract_z
_atom_site_U_iso_or_equiv
_atom_site_thermal_displace_type
_atom_site_occupancy
_atom_site_calc_flag
_atom_site_refinement_flags
Zr1 Zr 0.31769(2) 0.13236(2) -0.24123(2) 0.02437(8) Uani 1 d .
O1 O 0.3758(2) 0.2812(2) -0.2631(2) 0.0304(4) Uani 1 d .
O2 O 0.4974(2) 0.06934(15) -0.21584(13) 0.0257(4) Uani 1 d .
C1 C 0.0882(3) 0.0699(3) -0.1325(2) 0.0377(7) Uani 1 d .
C2 C 0.1380(3) 0.1469(3) -0.1006(2) 0.0376(7) Uani 1 d .
H2A H 0.0931(3) 0.2150(3) -0.1002(2) 0.045 Uiso 1 calc R
C3 C 0.2470(3) 0.1059(3) -0.0521(2) 0.0370(7) Uani 1 d .
H3A H 0.2900(3) 0.1402(3) -0.0128(2) 0.044 Uiso 1 calc R
C4 C 0.2599(3) -0.0038(3) -0.0469(2) 0.0367(7) Uani 1 d .
C5 C 0.1627(3) -0.0259(3) -0.0980(2) 0.0381(7) Uani 1 d .
C6 C 0.3438(4) -0.0863(3) 0.0017(2) 0.0486(9) Uani 1 d .
H6A H 0.4090(4) -0.0714(3) 0.0343(2) 0.058 Uiso 1 calc R
C7 C 0.3276(5) -0.1864(3) -0.0001(3) 0.0633(12) Uani 1 d .
H7A H 0.3814(5) -0.2422(3) 0.0329(3) 0.076 Uiso 1 calc R
C8 C 0.2323(5) -0.2099(3) -0.0502(3) 0.0668(13) Uani 1 d .
H8A H 0.2242(5) -0.2810(3) -0.0497(3) 0.080 Uiso 1 calc R
C9 C 0.1510(4) -0.1324(3) -0.0996(3) 0.0551(10) Uani 1 d .
H9A H 0.0890(4) -0.1492(3) -0.1338(3) 0.066 Uiso 1 calc R
C10 C 0.1563(3) 0.1060(3) -0.3491(2) 0.0376(7) Uani 1 d .
C11 C 0.2690(3) 0.0437(3) -0.3636(2) 0.0398(7) Uani 1 d .
H11A H 0.2667(3) -0.0354(3) -0.3485(2) 0.048 Uiso 1 calc R
C12 C 0.3801(3) 0.1123(3) -0.4190(2) 0.0365(7) Uani 1 d .
H12A H 0.4678(3) 0.0889(3) -0.4484(2) 0.044 Uiso 1 calc R
C13 C 0.3374(3) 0.2198(3) -0.4448(2) 0.0362(7) Uani 1 d .
C14 C 0.1976(3) 0.2168(3) -0.3999(2) 0.0363(7) Uani 1 d .
C15 C 0.4031(3) 0.3209(3) -0.5031(2) 0.0488(9) Uani 1 d .
H15A H 0.4948(3) 0.3240(3) -0.5316(2) 0.059 Uiso 1 calc R
C16 C 0.3335(4) 0.4133(3) -0.5179(3) 0.0605(11) Uani 1 d .
H16A H 0.3771(4) 0.4804(3) -0.5570(3) 0.073 Uiso 1 calc R
C17 C 0.1952(4) 0.4094(3) -0.4749(3) 0.0600(10) Uani 1 d .
H17A H 0.1487(4) 0.4745(3) -0.4872(3) 0.072 Uiso 1 calc R
C18 C 0.1281(3) 0.3154(3) -0.4169(3) 0.0503(9) Uani 1 d .
H18A H 0.0368(3) 0.3153(3) -0.3882(3) 0.060 Uiso 1 calc R
C19 C -0.0243(3) 0.0847(4) -0.1903(3) 0.0524(9) Uani 1 d .
H19A H -0.0565(3) 0.1586(4) -0.2042(3) 0.063 Uiso 1 calc R
H19B H -0.0981(3) 0.0347(4) -0.1464(3) 0.063 Uiso 1 calc R
C20 C 0.0175(3) 0.0643(4) -0.2931(3) 0.0537(10) Uani 1 d .
H20A H 0.0125(3) -0.0138(4) -0.2795(3) 0.064 Uiso 1 calc R
H20B H -0.0454(3) 0.0992(4) -0.3385(3) 0.064 Uiso 1 calc R
C21 C 0.4834(3) 0.3294(2) -0.2530(2) 0.0293(6) Uani 1 d .
C22 C 0.6112(3) 0.2931(2) -0.2846(2) 0.0289(6) Uani 1 d .
C23 C 0.7217(3) 0.3406(2) -0.2715(2) 0.0369(7) Uani 1 d .
H23A H 0.8069(3) 0.3156(2) -0.2913(2) 0.044 Uiso 1 calc R
C24 C 0.7115(3) 0.4228(3) -0.2306(3) 0.0439(8) Uani 1 d .
C25 C 0.5857(4) 0.4591(3) -0.2042(3) 0.0445(8) Uani 1 d .
H25A H 0.5776(4) 0.5159(3) -0.1771(3) 0.053 Uiso 1 calc R
C26 C 0.4697(3) 0.4166(2) -0.2153(2) 0.0362(6) Uani 1 d .
C27 C 0.8337(4) 0.4728(4) -0.2177(4) 0.0718(13) Uani 1 d .
H27A H 0.9126(4) 0.4368(4) -0.2403(4) 0.108 Uiso 1 calc R
H27B H 0.8267(4) 0.4646(4) -0.1448(4) 0.108 Uiso 1 calc R
H27C H 0.8404(4) 0.5491(4) -0.2597(4) 0.108 Uiso 1 calc R
C28 C 0.3345(4) 0.4653(3) -0.1854(3) 0.0461(8) Uani 1 d .
C29 C 0.2460(4) 0.4795(4) -0.2652(4) 0.0674(12) Uani 1 d .
H29A H 0.2916(4) 0.5262(4) -0.3333(4) 0.101 Uiso 1 calc R
H29B H 0.1630(4) 0.5119(4) -0.2444(4) 0.101 Uiso 1 calc R
H29C H 0.2272(4) 0.4094(4) -0.2686(4) 0.101 Uiso 1 calc R
C30 C 0.2641(5) 0.3924(4) -0.0785(4) 0.0779(14) Uani 1 d .
H30A H 0.3208(5) 0.3838(4) -0.0283(4) 0.117 Uiso 1 calc R
H30B H 0.2453(5) 0.3222(4) -0.0816(4) 0.117 Uiso 1 calc R
H30C H 0.1811(5) 0.4247(4) -0.0574(4) 0.117 Uiso 1 calc R
C31 C 0.3516(5) 0.5787(4) -0.1815(5) 0.083(2) Uani 1 d .
H31A H 0.3966(5) 0.6261(4) -0.2495(5) 0.124 Uiso 1 calc R
H31B H 0.4044(5) 0.5749(4) -0.1298(5) 0.124 Uiso 1 calc R
H31C H 0.2647(5) 0.6070(4) -0.1629(5) 0.124 Uiso 1 calc R
C32 C 0.6029(3) 0.1021(2) -0.2974(2) 0.0256(5) Uani 1 d .
C33 C 0.6432(3) 0.2115(2) -0.3391(2) 0.0292(6) Uani 1 d .
C34 C 0.7333(3) 0.2473(3) -0.4348(2) 0.0347(6) Uani 1 d .
H34A H 0.7579(3) 0.3211(3) -0.4650(2) 0.042 Uiso 1 calc R
C35 C 0.7869(3) 0.1778(3) -0.4859(2) 0.0395(7) Uani 1 d .
C36 C 0.7582(3) 0.0677(3) -0.4357(2) 0.0342(6) Uani 1 d .
H36A H 0.7998(3) 0.0190(3) -0.4676(2) 0.041 Uiso 1 calc R
C37 C 0.6705(3) 0.0266(2) -0.3404(2) 0.0287(6) Uani 1 d .
C38 C 0.8802(4) 0.2194(4) -0.5913(3) 0.0643(11) Uani 1 d .
H38A H 0.9080(4) 0.1594(4) -0.6153(3) 0.096 Uiso 1 calc R
H38B H 0.9579(4) 0.2542(4) -0.5849(3) 0.096 Uiso 1 calc R
H38C H 0.8344(4) 0.2714(4) -0.6411(3) 0.096 Uiso 1 calc R
C39 C 0.6516(3) -0.0962(2) -0.2832(2) 0.0339(6) Uani 1 d .
C40 C 0.7543(4) -0.1593(3) -0.3345(3) 0.0469(8) Uani 1 d .
H40A H 0.8434(4) -0.1352(3) -0.3369(3) 0.070 Uiso 1 calc R
H40B H 0.7419(4) -0.1468(3) -0.4050(3) 0.070 Uiso 1 calc R
H40C H 0.7429(4) -0.2360(3) -0.2943(3) 0.070 Uiso 1 calc R
C41 C 0.5134(3) -0.1367(3) -0.2813(3) 0.0432(7) Uani 1 d .
H41A H 0.4458(3) -0.0980(3) -0.2490(3) 0.065 Uiso 1 calc R
H41B H 0.5037(3) -0.2136(3) -0.2414(3) 0.065 Uiso 1 calc R
H41C H 0.5027(3) -0.1244(3) -0.3521(3) 0.065 Uiso 1 calc R
C42 C 0.6725(4) -0.1230(3) -0.1711(2) 0.0416(7) Uani 1 d .
H42A H 0.7603(4) -0.0972(3) -0.1725(2) 0.062 Uiso 1 calc R
H42B H 0.6651(4) -0.2007(3) -0.1354(2) 0.062 Uiso 1 calc R
H42C H 0.6051(4) -0.0879(3) -0.1344(2) 0.062 Uiso 1 calc R

loop_
_atom_type_symbol
_atom_type_description
_atom_type_scat_dispersion_real
_atom_type_scat_dispersion_imag
_atom_type_scat_source
C C 0.0033 0.0016 'International Tables Vol C Tables 4.2.6.8 and 6.1.1.4'
H H 0.0000 0.0000 'International Tables Vol C Tables 4.2.6.8 and 6.1.1.4'
O O 0.0106 0.0060 'International Tables Vol C Tables 4.2.6.8 and 6.1.1.4'
Zr Zr -2.9673 0.5597 'International Tables Vol C Tables 4.2.6.8 and 6.1.1.4'

loop_
_geom_angle_atom_site_label_1
_geom_angle_atom_site_label_2
_geom_angle_atom_site_label_3
_geom_angle
O1 Zr1 O2 93.43(8)
O1 Zr1 C2 87.99(11)
O2 Zr1 C2 122.97(10)
O1 Zr1 C3 87.86(11)
O2 Zr1 C3 89.91(10)
C2 Zr1 C3 33.11(10)
O1 Zr1 C11 132.45(10)
O2 Zr1 C11 100.75(10)
C2 Zr1 C11 119.29(11)
C3 Zr1 C11 136.68(11)
O1 Zr1 C1 117.05(10)
O2 Zr1 C1 129.04(10)
C2 Zr1 C1 32.36(11)
C3 Zr1 C1 54.56(11)
C11 Zr1 C1 87.97(11)
O1 Zr1 C12 105.21(11)
O2 Zr1 C12 86.82(9)
C2 Zr1 C12 147.12(10)
C3 Zr1 C12 166.68(11)
C11 Zr1 C12 32.35(11)
C1 Zr1 C12 119.03(11)
O1 Zr1 C10 118.69(10)
O2 Zr1 C10 133.01(10)
C2 Zr1 C10 93.44(11)
C3 Zr1 C10 122.18(11)
C11 Zr1 C10 32.28(11)
C1 Zr1 C10 67.68(10)
C12 Zr1 C10 53.74(10)
O1 Zr1 C14 87.33(11)
O2 Zr1 C14 137.98(9)
C2 Zr1 C14 99.05(11)
C3 Zr1 C14 132.07(10)
C11 Zr1 C14 52.63(11)
C1 Zr1 C14 86.25(10)
C12 Zr1 C14 52.88(10)
C10 Zr1 C14 31.95(11)
O1 Zr1 C13 80.01(11)
O2 Zr1 C13 107.11(9)
C2 Zr1 C13 129.09(10)
C3 Zr1 C13 159.53(11)
C11 Zr1 C13 52.45(11)
C1 Zr1 C13 117.21(10)
C12 Zr1 C13 31.55(11)
C10 Zr1 C13 52.97(10)
C14 Zr1 C13 31.78(9)
O1 Zr1 C4 117.55(10)
O2 Zr1 C4 77.22(9)
C2 Zr1 C4 52.82(11)
C3 Zr1 C4 32.00(10)
C11 Zr1 C4 109.83(11)
C1 Zr1 C4 53.01(10)
C12 Zr1 C4 134.83(11)
C10 Zr1 C4 111.06(11)
C14 Zr1 C4 138.11(10)
C13 Zr1 C4 162.01(10)
O1 Zr1 C5 138.75(9)
O2 Zr1 C5 98.62(10)
C2 Zr1 C5 52.56(11)
C3 Zr1 C5 53.09(11)
C11 Zr1 C5 83.70(11)
C1 Zr1 C5 31.98(10)
C12 Zr1 C5 114.69(11)
C10 Zr1 C5 79.79(11)
C14 Zr1 C5 108.17(11)
C13 Zr1 C5 131.97(10)
C4 Zr1 C5 31.27(10)
C21 O1 Zr1 136.9(2)
C32 O2 Zr1 117.1(2)
C2 C1 C5 106.9(3)
C2 C1 C19 126.2(3)
C5 C1 C19 126.8(3)
C2 C1 Zr1 71.1(2)
C5 C1 Zr1 78.7(2)
C19 C1 Zr1 116.8(2)
C1 C2 C3 110.4(3)
C1 C2 Zr1 76.6(2)
C3 C2 Zr1 74.8(2)
C2 C3 C4 106.8(3)
C2 C3 Zr1 72.1(2)
C4 C3 Zr1 79.9(2)
C6 C4 C3 131.3(3)
C6 C4 C5 120.9(3)
C3 C4 C5 107.7(3)
C6 C4 Zr1 125.5(2)
C3 C4 Zr1 68.1(2)
C5 C4 Zr1 74.5(2)
C9 C5 C4 118.8(3)
C9 C5 C1 133.1(3)
C4 C5 C1 108.0(3)
C9 C5 Zr1 125.7(2)
C4 C5 Zr1 74.2(2)
C1 C5 Zr1 69.4(2)
C7 C6 C4 118.2(4)
C6 C7 C8 121.7(4)
C9 C8 C7 121.9(4)
C8 C9 C5 118.3(4)
C11 C10 C14 107.0(3)
C11 C10 C20 126.8(3)
C14 C10 C20 126.2(3)
C11 C10 Zr1 72.0(2)
C14 C10 Zr1 76.9(2)
C20 C10 Zr1 117.9(2)
C12 C11 C10 109.7(3)
C12 C11 Zr1 74.8(2)
C10 C11 Zr1 75.7(2)
C11 C12 C13 108.0(3)
C11 C12 Zr1 72.8(2)
C13 C12 Zr1 78.3(2)
C12 C13 C15 133.2(3)
C12 C13 C14 107.6(3)
C15 C13 C14 119.3(3)
C12 C13 Zr1 70.2(2)
C15 C13 Zr1 122.1(2)
C14 C13 Zr1 73.8(2)
C18 C14 C10 133.1(3)
C18 C14 C13 119.2(3)
C10 C14 C13 107.6(3)
C18 C14 Zr1 122.9(2)
C10 C14 Zr1 71.2(2)
C13 C14 Zr1 74.4(2)
C16 C15 C13 119.9(3)
C15 C16 C17 120.4(4)
C18 C17 C16 122.2(4)
C17 C18 C14 119.0(3)
C1 C19 C20 112.2(3)
C10 C20 C19 113.1(3)
O1 C21 C26 121.2(3)
O1 C21 C22 118.6(3)
C26 C21 C22 120.2(3)
C23 C22 C21 118.5(3)
C23 C22 C33 114.8(3)
C21 C22 C33 126.5(3)
C24 C23 C22 122.6(3)
C25 C24 C23 117.3(3)
C25 C24 C27 121.4(3)
C23 C24 C27 121.3(3)
C24 C25 C26 123.8(3)
C25 C26 C21 117.3(3)
C25 C26 C28 119.3(3)
C21 C26 C28 123.4(3)
C30 C28 C29 109.9(4)
C30 C28 C31 108.7(4)
C29 C28 C31 105.3(4)
C30 C28 C26 109.0(3)
C29 C28 C26 112.1(3)
C31 C28 C26 111.7(3)
O2 C32 C33 119.3(2)
O2 C32 C37 120.4(2)
C33 C32 C37 120.2(2)
C34 C33 C32 118.2(3)
C34 C33 C22 115.6(3)
C32 C33 C22 125.8(2)
C35 C34 C33 122.1(3)
C34 C35 C36 118.0(3)
C34 C35 C38 120.9(3)
C36 C35 C38 121.1(3)
C37 C36 C35 122.7(3)
C36 C37 C32 117.4(3)
C36 C37 C39 120.7(3)
C32 C37 C39 121.8(2)
C41 C39 C40 107.6(3)
C41 C39 C42 109.6(3)
C40 C39 C42 107.0(3)
C41 C39 C37 112.0(2)
C40 C39 C37 111.6(3)
C42 C39 C37 108.8(2)

loop_
_geom_bond_atom_site_label_1
_geom_bond_atom_site_label_2
_geom_bond_distance
Zr1 O1 1.978(2)
Zr1 O2 2.028(2)
Zr1 C2 2.456(3)
Zr1 C3 2.490(3)
Zr1 C11 2.504(3)
Zr1 C1 2.525(3)
Zr1 C12 2.529(3)
Zr1 C10 2.551(3)
Zr1 C14 2.624(3)
Zr1 C13 2.632(3)
Zr1 C4 2.643(3)
Zr1 C5 2.646(3)
O1 C21 1.349(3)
O2 C32 1.361(3)
C1 C2 1.389(5)
C1 C5 1.429(5)
C1 C19 1.501(5)
C2 C3 1.410(4)
C3 C4 1.422(5)
C4 C6 1.420(5)
C4 C5 1.425(5)
C5 C9 1.421(5)
C6 C7 1.345(6)
C7 C8 1.408(7)
C8 C9 1.368(6)
C10 C11 1.406(5)
C10 C14 1.426(5)
C10 C20 1.504(4)
C11 C12 1.402(5)
C12 C13 1.407(5)
C13 C15 1.415(5)
C13 C14 1.439(4)
C14 C18 1.420(5)
C15 C16 1.354(6)
C16 C17 1.418(6)
C17 C18 1.349(6)
C19 C20 1.519(5)
C21 C26 1.409(4)
C21 C22 1.411(4)
C22 C23 1.390(4)
C22 C33 1.505(4)
C23 C24 1.378(5)
C24 C25 1.377(5)
C24 C27 1.509(5)
C25 C26 1.393(5)
C26 C28 1.540(5)
C28 C30 1.516(6)
C28 C29 1.528(6)
C28 C31 1.531(5)
C32 C33 1.402(4)
C32 C37 1.416(4)
C33 C34 1.400(4)
C34 C35 1.375(5)
C35 C36 1.391(5)
C35 C38 1.514(4)
C36 C37 1.389(4)
C37 C39 1.538(4)
C39 C41 1.526(4)
C39 C40 1.527(4)
C39 C42 1.534(4)
